data_1520071
loop_
_publ_author_name
'Zhang, Yuanyuan'
'MacIntosh, Alex D.'
'Wong, Janice L.'
'Bielinski, Elizabeth A.'
'Williard, Paul G.'
'Mercado, Brandon Q.'
'Hazari, Nilay'
'Bernskoetter, Wesley H.'

_publ_section_title
;
 Iron catalyzed CO2hydrogenation to formate enhanced by Lewis acid
 co-catalysts
;
_journal_issue 7
_journal_name_full 'Chem. Sci.'
_journal_page_first 4291
_journal_paper_doi 10.1039/C5SC01467K
_journal_volume 6
_journal_year 2015
_chemical_formula_sum 'C18 H44 B Fe N O P2'
_chemical_formula_weight 419.14
_chemical_name_common wb10dec14
_chemical_name_systematic '3a '
_space_group_crystal_system monoclinic
_space_group_IT_number 14
_space_group_name_Hall '-P 2yn'
_space_group_name_H-M_alt 'P 1 21/n 1'
_symmetry_space_group_name_Hall '-P 2yn'
_symmetry_space_group_name_H-M 'P 1 21/n 1'
_atom_sites_solution_hydrogens mixed
_audit_update_record
;
2015-04-22 deposited with the CCDC.
2015-05-15 downloaded from the CCDC.
;
_cell_angle_alpha 90
_cell_angle_beta 114.779(2)
_cell_angle_gamma 90
_cell_formula_units_Z 4
_cell_length_a 8.4128(6)
_cell_length_b 31.269(2)
_cell_length_c 9.8709(9)
_cell_measurement_reflns_used 9755
_cell_measurement_temperature 183.(2)
_cell_measurement_theta_max 27.9571
_cell_measurement_theta_min 2.6179
_cell_volume 2357.6(3)
_computing_cell_refinement 'SAINT V8.34A (Bruker AXS Inc., 2013)'
_computing_data_reduction 'SAINT V8.34A (Bruker AXS Inc., 2013)'
_computing_structure_refinement 'SHELXL-2014/6 (Sheldrick, 2014)'
_diffrn_ambient_temperature 183.(2)
_diffrn_detector_area_resol_mean 10.4167
_diffrn_measured_fraction_theta_full 0.897
_diffrn_measured_fraction_theta_max 0.897
_diffrn_radiation_wavelength 0.71073
_diffrn_reflns_av_R_equivalents 0.0232
_diffrn_reflns_av_unetI/netI 0.0175
_diffrn_reflns_limit_h_max 10
_diffrn_reflns_limit_h_min -10
_diffrn_reflns_limit_k_max 40
_diffrn_reflns_limit_k_min -36
_diffrn_reflns_limit_l_max 12
_diffrn_reflns_limit_l_min -9
_diffrn_reflns_number 24378
_diffrn_reflns_theta_full 28.05
_diffrn_reflns_theta_max 28.05
_diffrn_reflns_theta_min 2.62
_exptl_absorpt_coefficient_mu 0.781
_exptl_absorpt_correction_T_max 0.91
_exptl_absorpt_correction_T_min 0.74
_exptl_absorpt_correction_type multi-scan
_exptl_absorpt_process_details 'SADABS V2014/4 (Bruker AXS Inc.)'
_exptl_crystal_colour 'clear intense gold-yellow'
_exptl_crystal_density_diffrn 1.181
_exptl_crystal_density_method 'not measured'
_exptl_crystal_description plate
_exptl_crystal_F_000 912
_exptl_crystal_size_max 0.300
_exptl_crystal_size_mid 0.300
_exptl_crystal_size_min 0.120
_refine_diff_density_max 0.290
_refine_diff_density_min -0.406
_refine_ls_extinction_method none
_refine_ls_goodness_of_fit_ref 1.082
_refine_ls_hydrogen_treatment mixed
_refine_ls_matrix_type full
_refine_ls_number_parameters 241
_refine_ls_number_reflns 5119
_refine_ls_number_restraints 4
_refine_ls_restrained_S_all 1.088
_refine_ls_R_factor_all 0.0309
_refine_ls_R_factor_gt 0.0279
_refine_ls_shift/su_max 0.001
_refine_ls_shift/su_mean 0.000
_refine_ls_structure_factor_coef Fsqd
_refine_ls_weighting_details 'w=1/[\s^2^(Fo^2^)+(0.0297P)^2^+1.5355P] where P=(Fo^2^+2Fc^2^)/3'
_refine_ls_weighting_scheme calc
_refine_ls_wR_factor_gt 0.0704
_refine_ls_wR_factor_ref 0.0718
_reflns_number_gt 4790
_reflns_number_total 5119
_reflns_threshold_expression 'I > 2\s(I)'
_cod_data_source_file c5sc01467k2.cif
_cod_data_source_block I
_cod_depositor_comments 'Adding full bibliography for 1520069--1520075.cif.'
_cod_database_code 1520071

loop_
_space_group_symop_operation_xyz
'x, y, z'
'-x+1/2, y+1/2, -z+1/2'
'-x, -y, -z'
'x-1/2, -y-1/2, z-1/2'

loop_
_atom_site_type_symbol
_atom_site_label
_atom_site_fract_x
_atom_site_fract_y
_atom_site_fract_z
_atom_site_U_iso_or_equiv
_atom_site_adp_type
_atom_site_calc_flag
_atom_site_refinement_flags_adp
_atom_site_refinement_flags_posn
_atom_site_occupancy
B B1 0.3937(3) 0.41203(7) 0.5661(3) 0.0347(5) Uani d . D 1
H H30 0.293(3) 0.3901(7) 0.517(2) 0.052 Uiso d U D 1
H H31 0.448(3) 0.4107(7) 0.6815(18) 0.052 Uiso d U D 1
H H32 0.351(3) 0.4424(6) 0.524(2) 0.052 Uiso d U D 1
H H33 0.498(3) 0.4039(7) 0.532(2) 0.052 Uiso d U D 1
C C1 0.4832(2) 0.29018(7) 0.6740(2) 0.0406(5) Uani d . . 1
H H1A 0.5137 0.2616 0.6513 0.061 Uiso calc U R 1
H H1B 0.4051 0.3043 0.5811 0.061 Uiso calc U R 1
H H1C 0.4238 0.2876 0.7404 0.061 Uiso calc U R 1
C C2 0.6495(2) 0.31671(5) 0.75032(17) 0.0218(3) Uani d . . 1
H H2 0.6121 0.3441 0.7807 0.026 Uiso calc U R 1
C C3 0.7722(2) 0.29488(6) 0.89534(19) 0.0298(4) Uani d . . 1
H H3A 0.7157 0.2936 0.9642 0.045 Uiso calc U R 1
H H3B 0.8813 0.3112 0.9412 0.045 Uiso calc U R 1
H H3C 0.7982 0.2658 0.8735 0.045 Uiso calc U R 1
C C4 0.7117(2) 0.25673(6) 0.4591(2) 0.0388(5) Uani d . . 1
H H4A 0.6793 0.273 0.3664 0.058 Uiso calc U R 1
H H4B 0.6075 0.2519 0.4777 0.058 Uiso calc U R 1
H H4C 0.7616 0.2291 0.45 0.058 Uiso calc U R 1
C C5 0.8467(2) 0.28184(5) 0.58833(18) 0.0238(3) Uani d . . 1
H H5 0.8841 0.2636 0.6797 0.029 Uiso calc U R 1
C C6 1.0069(2) 0.28966(7) 0.5571(3) 0.0422(5) Uani d . . 1
H H6A 1.0527 0.2622 0.5411 0.063 Uiso calc U R 1
H H6B 1.0971 0.3043 0.6425 0.063 Uiso calc U R 1
H H6C 0.974 0.3075 0.4677 0.063 Uiso calc U R 1
C C7 0.9443(2) 0.36285(5) 0.75150(18) 0.0251(3) Uani d . . 1
H H7A 0.9158 0.3784 0.826 0.03 Uiso calc U R 1
H H7B 1.0437 0.3434 0.8053 0.03 Uiso calc U R 1
C C8 0.9925(2) 0.39439(5) 0.65776(19) 0.0267(3) Uani d . . 1
H H8A 1.0827 0.4144 0.7242 0.032 Uiso calc U R 1
H H8B 1.0426 0.3787 0.5976 0.032 Uiso calc U R 1
C C9 0.8851(2) 0.44174(5) 0.44606(19) 0.0260(3) Uani d . . 1
H H9A 0.9358 0.4209 0.3995 0.031 Uiso calc U R 1
H H9B 0.9753 0.4636 0.4984 0.031 Uiso calc U R 1
C C10 0.7257(2) 0.46320(5) 0.32516(19) 0.0262(3) Uani d . . 1
H H10A 0.7543 0.4734 0.243 0.031 Uiso calc U R 1
H H10B 0.6885 0.488 0.3671 0.031 Uiso calc U R 1
C C11 0.7347(3) 0.39516(7) 0.0906(2) 0.0385(4) Uani d . . 1
H H11A 0.7874 0.372 0.1625 0.058 Uiso calc U R 1
H H11B 0.806 0.4211 0.1252 0.058 Uiso calc U R 1
H H11C 0.7292 0.3868 -0.0069 0.058 Uiso calc U R 1
C C12 0.5501(2) 0.40400(5) 0.07679(18) 0.0251(3) Uani d . . 1
H H12 0.4989 0.4272 0.0013 0.03 Uiso calc U R 1
C C13 0.4379(3) 0.36402(7) 0.0169(2) 0.0398(5) Uani d . . 1
H H13A 0.4232 0.3585 -0.0855 0.06 Uiso calc U R 1
H H13B 0.3229 0.3684 0.0176 0.06 Uiso calc U R 1
H H13C 0.4957 0.3395 0.0801 0.06 Uiso calc U R 1
C C14 0.1818(2) 0.43026(7) 0.1497(3) 0.0495(6) Uani d . . 1
H H14A 0.085 0.4489 0.1429 0.074 Uiso calc U R 1
H H14B 0.1968 0.4074 0.222 0.074 Uiso calc U R 1
H H14C 0.1554 0.4177 0.0516 0.074 Uiso calc U R 1
C C15 0.3495(2) 0.45632(5) 0.20015(19) 0.0260(3) Uani d . . 1
H H15 0.3608 0.4712 0.2935 0.031 Uiso calc U R 1
C C16 0.3328(3) 0.49184(6) 0.0889(2) 0.0413(5) Uani d . . 1
H H16A 0.3154 0.4792 -0.0071 0.062 Uiso calc U R 1
H H16B 0.4398 0.5091 0.1269 0.062 Uiso calc U R 1
H H16C 0.2324 0.51 0.0756 0.062 Uiso calc U R 1
C C17 0.7954(2) 0.45185(6) 0.6469(2) 0.0330(4) Uani d . . 1
H H17A 0.896 0.471 0.6932 0.049 Uiso calc U R 1
H H17B 0.7714 0.4376 0.7248 0.049 Uiso calc U R 1
H H17C 0.6926 0.4685 0.5826 0.049 Uiso calc U R 1
C C18 0.4488(2) 0.34271(5) 0.34568(18) 0.0221(3) Uani d . . 1
Fe Fe1 0.61867(3) 0.37747(2) 0.44179(2) 0.01504(7) Uani d . . 1
H H20 0.728(2) 0.3578(6) 0.3749(19) 0.023 Uiso d U . 1
N N1 0.83490(16) 0.41919(4) 0.55599(14) 0.0200(3) Uani d . . 1
O O1 0.33514(16) 0.31920(4) 0.28112(14) 0.0356(3) Uani d . . 1
P P1 0.75294(5) 0.33206(2) 0.62517(4) 0.01619(9) Uani d . . 1
P P2 0.54892(5) 0.42286(2) 0.25493(4) 0.01788(9) Uani d . . 1

loop_
_atom_site_aniso_label
_atom_site_aniso_U_11
_atom_site_aniso_U_22
_atom_site_aniso_U_33
_atom_site_aniso_U_12
_atom_site_aniso_U_13
_atom_site_aniso_U_23
B1 0.0343(11) 0.0373(11) 0.0426(12) 0.0091(9) 0.0262(10) 0.0006(9)
C1 0.0265(9) 0.0645(13) 0.0326(10) -0.0136(9) 0.0143(8) 0.0024(9)
C2 0.0198(7) 0.0256(8) 0.0217(7) 0.0031(6) 0.0101(6) 0.0011(6)
C3 0.0313(9) 0.0316(9) 0.0274(9) 0.0056(7) 0.0132(7) 0.0087(7)
C4 0.0355(10) 0.0292(9) 0.0486(12) 0.0007(7) 0.0146(9) -0.0175(8)
C5 0.0217(8) 0.0227(8) 0.0268(8) 0.0070(6) 0.0100(6) 0.0008(6)
C6 0.0296(10) 0.0423(11) 0.0626(13) 0.0070(8) 0.0272(9) -0.0079(10)
C7 0.0193(7) 0.0272(8) 0.0219(8) -0.0047(6) 0.0020(6) -0.0018(6)
C8 0.0172(7) 0.0279(8) 0.0290(9) -0.0068(6) 0.0039(6) -0.0023(7)
C9 0.0254(8) 0.0220(8) 0.0317(9) -0.0100(6) 0.0131(7) -0.0024(6)
C10 0.0322(9) 0.0175(7) 0.0302(9) -0.0063(6) 0.0143(7) -0.0001(6)
C11 0.0350(10) 0.0498(12) 0.0411(11) -0.0067(8) 0.0263(9) -0.0145(9)
C12 0.0285(8) 0.0274(8) 0.0225(8) -0.0004(6) 0.0138(7) 0.0000(6)
C13 0.0386(10) 0.0519(12) 0.0319(10) -0.0155(9) 0.0177(8) -0.0199(9)
C14 0.0232(9) 0.0420(11) 0.0801(16) 0.0076(8) 0.0185(10) 0.0135(11)
C15 0.0276(8) 0.0246(8) 0.0295(9) 0.0077(6) 0.0157(7) 0.0055(7)
C16 0.0468(11) 0.0359(10) 0.0475(12) 0.0184(9) 0.0259(10) 0.0196(9)
C17 0.0369(10) 0.0273(9) 0.0350(10) -0.0056(7) 0.0154(8) -0.0136(7)
C18 0.0208(7) 0.0208(7) 0.0234(8) 0.0009(6) 0.0079(6) 0.0041(6)
Fe1 0.01338(11) 0.01390(11) 0.01789(12) -0.00129(7) 0.00660(8) -0.00143(7)
N1 0.0191(6) 0.0172(6) 0.0238(7) -0.0038(5) 0.0090(5) -0.0041(5)
O1 0.0282(6) 0.0309(6) 0.0362(7) -0.0138(5) 0.0023(5) -0.0010(5)
P1 0.01325(17) 0.01658(18) 0.01752(18) -0.00017(13) 0.00526(14) -0.00126(14)
P2 0.01956(19) 0.01537(18) 0.02031(19) -0.00060(14) 0.00992(15) -0.00003(14)

loop_
_atom_type_symbol
_atom_type_description
_atom_type_scat_dispersion_real
_atom_type_scat_dispersion_imag
_atom_type_scat_source
C C 0.0033 0.0016 'International Tables Vol C Tables 4.2.6.8 and 6.1.1.4'
H H 0.0000 0.0000 'International Tables Vol C Tables 4.2.6.8 and 6.1.1.4'
B B 0.0013 0.0007 'International Tables Vol C Tables 4.2.6.8 and 6.1.1.4'
N N 0.0061 0.0033 'International Tables Vol C Tables 4.2.6.8 and 6.1.1.4'
P P 0.1023 0.0942 'International Tables Vol C Tables 4.2.6.8 and 6.1.1.4'
Fe Fe 0.3463 0.8444 'International Tables Vol C Tables 4.2.6.8 and 6.1.1.4'
O O 0.0106 0.0060 'International Tables Vol C Tables 4.2.6.8 and 6.1.1.4'

loop_
_geom_angle_atom_site_label_1
_geom_angle_atom_site_label_2
_geom_angle_atom_site_label_3
_geom_angle
H30 B1 H31 112.7(18)
H30 B1 H32 109.6(18)
H31 B1 H32 113.1(18)
H30 B1 H33 107.9(18)
H31 B1 H33 106.8(18)
H32 B1 H33 106.3(18)
C2 C1 H1A 109.5
C2 C1 H1B 109.5
H1A C1 H1B 109.5
C2 C1 H1C 109.5
H1A C1 H1C 109.5
H1B C1 H1C 109.5
C1 C2 C3 109.82(14)
C1 C2 P1 113.71(11)
C3 C2 P1 114.78(11)
C1 C2 H2 105.9
C3 C2 H2 105.9
P1 C2 H2 105.9
C2 C3 H3A 109.5
C2 C3 H3B 109.5
H3A C3 H3B 109.5
C2 C3 H3C 109.5
H3A C3 H3C 109.5
H3B C3 H3C 109.5
C5 C4 H4A 109.5
C5 C4 H4B 109.5
H4A C4 H4B 109.5
C5 C4 H4C 109.5
H4A C4 H4C 109.5
H4B C4 H4C 109.5
C4 C5 C6 109.01(15)
C4 C5 P1 111.75(11)
C6 C5 P1 112.81(12)
C4 C5 H5 107.7
C6 C5 H5 107.7
P1 C5 H5 107.7
C5 C6 H6A 109.5
C5 C6 H6B 109.5
H6A C6 H6B 109.5
C5 C6 H6C 109.5
H6A C6 H6C 109.5
H6B C6 H6C 109.5
C8 C7 P1 107.93(11)
C8 C7 H7A 110.1
P1 C7 H7A 110.1
C8 C7 H7B 110.1
P1 C7 H7B 110.1
H7A C7 H7B 108.4
N1 C8 C7 110.88(13)
N1 C8 H8A 109.5
C7 C8 H8A 109.5
N1 C8 H8B 109.5
C7 C8 H8B 109.5
H8A C8 H8B 108.1
N1 C9 C10 110.57(13)
N1 C9 H9A 109.5
C10 C9 H9A 109.5
N1 C9 H9B 109.5
C10 C9 H9B 109.5
H9A C9 H9B 108.1
C9 C10 P2 107.35(10)
C9 C10 H10A 110.2
P2 C10 H10A 110.2
C9 C10 H10B 110.2
P2 C10 H10B 110.2
H10A C10 H10B 108.5
C12 C11 H11A 109.5
C12 C11 H11B 109.5
H11A C11 H11B 109.5
C12 C11 H11C 109.5
H11A C11 H11C 109.5
H11B C11 H11C 109.5
C11 C12 C13 109.07(15)
C11 C12 P2 112.42(12)
C13 C12 P2 112.23(12)
C11 C12 H12 107.6
C13 C12 H12 107.6
P2 C12 H12 107.6
C12 C13 H13A 109.5
C12 C13 H13B 109.5
H13A C13 H13B 109.5
C12 C13 H13C 109.5
H13A C13 H13C 109.5
H13B C13 H13C 109.5
C15 C14 H14A 109.5
C15 C14 H14B 109.5
H14A C14 H14B 109.5
C15 C14 H14C 109.5
H14A C14 H14C 109.5
H14B C14 H14C 109.5
C14 C15 C16 111.17(16)
C14 C15 P2 113.25(12)
C16 C15 P2 114.80(12)
C14 C15 H15 105.6
C16 C15 H15 105.6
P2 C15 H15 105.6
C15 C16 H16A 109.5
C15 C16 H16B 109.5
H16A C16 H16B 109.5
C15 C16 H16C 109.5
H16A C16 H16C 109.5
H16B C16 H16C 109.5
N1 C17 H17A 109.5
N1 C17 H17B 109.5
H17A C17 H17B 109.5
N1 C17 H17C 109.5
H17A C17 H17C 109.5
H17B C17 H17C 109.5
O1 C18 Fe1 179.67(16)
C18 Fe1 N1 177.55(6)
C18 Fe1 P2 94.40(5)
N1 Fe1 P2 85.27(4)
C18 Fe1 P1 93.84(5)
N1 Fe1 P1 85.99(4)
P2 Fe1 P1 165.446(17)
C18 Fe1 H33 93.0(7)
N1 Fe1 H33 89.4(7)
P2 Fe1 H33 96.3(7)
P1 Fe1 H33 95.2(7)
C18 Fe1 H20 91.1(7)
N1 Fe1 H20 86.4(7)
P2 Fe1 H20 83.7(7)
P1 Fe1 H20 84.1(7)
H33 Fe1 H20 175.8(10)
C17 N1 C9 108.49(13)
C17 N1 C8 108.02(13)
C9 N1 C8 106.86(12)
C17 N1 Fe1 112.43(10)
C9 N1 Fe1 110.00(9)
C8 N1 Fe1 110.84(9)
C7 P1 C2 101.89(7)
C7 P1 C5 104.60(8)
C2 P1 C5 105.57(7)
C7 P1 Fe1 102.76(5)
C2 P1 Fe1 119.58(5)
C5 P1 Fe1 119.79(5)
C10 P2 C15 102.21(8)
C10 P2 C12 104.41(8)
C15 P2 C12 105.42(8)
C10 P2 Fe1 103.61(5)
C15 P2 Fe1 119.89(5)
C12 P2 Fe1 118.86(5)

loop_
_geom_bond_atom_site_label_1
_geom_bond_atom_site_label_2
_geom_bond_distance
B1 H30 1.039(16)
B1 H31 1.036(16)
B1 H32 1.038(16)
B1 H33 1.098(16)
C1 C2 1.527(2)
C1 H1A 0.98
C1 H1B 0.98
C1 H1C 0.98
C2 C3 1.530(2)
C2 P1 1.8478(16)
C2 H2 1.0
C3 H3A 0.98
C3 H3B 0.98
C3 H3C 0.98
C4 C5 1.523(2)
C4 H4A 0.98
C4 H4B 0.98
C4 H4C 0.98
C5 C6 1.523(2)
C5 P1 1.8603(15)
C5 H5 1.0
C6 H6A 0.98
C6 H6B 0.98
C6 H6C 0.98
C7 C8 1.519(2)
C7 P1 1.8413(15)
C7 H7A 0.99
C7 H7B 0.99
C8 N1 1.501(2)
C8 H8A 0.99
C8 H8B 0.99
C9 N1 1.496(2)
C9 C10 1.527(2)
C9 H9A 0.99
C9 H9B 0.99
C10 P2 1.8489(16)
C10 H10A 0.99
C10 H10B 0.99
C11 C12 1.526(2)
C11 H11A 0.98
C11 H11B 0.98
C11 H11C 0.98
C12 C13 1.528(2)
C12 P2 1.8586(16)
C12 H12 1.0
C13 H13A 0.98
C13 H13B 0.98
C13 H13C 0.98
C14 C15 1.521(3)
C14 H14A 0.98
C14 H14B 0.98
C14 H14C 0.98
C15 C16 1.526(2)
C15 P2 1.8551(16)
C15 H15 1.0
C16 H16A 0.98
C16 H16B 0.98
C16 H16C 0.98
C17 N1 1.486(2)
C17 H17A 0.98
C17 H17B 0.98
C17 H17C 0.98
C18 O1 1.1618(19)
C18 Fe1 1.7286(16)
Fe1 N1 2.1361(12)
Fe1 P2 2.2030(4)
Fe1 P1 2.2035(4)
Fe1 H33 1.802(17)
Fe1 H20 1.474(18)

loop_
_geom_torsion_atom_site_label_1
_geom_torsion_atom_site_label_2
_geom_torsion_atom_site_label_3
_geom_torsion_atom_site_label_4
_geom_torsion
P1 C7 C8 N1 50.19(16)
N1 C9 C10 P2 -49.40(15)
C10 C9 N1 C17 -71.15(16)
C10 C9 N1 C8 172.61(12)
C10 C9 N1 Fe1 52.22(14)
C7 C8 N1 C17 75.89(16)
C7 C8 N1 C9 -167.56(13)
C7 C8 N1 Fe1 -47.70(15)
C8 C7 P1 C2 -153.50(12)
C8 C7 P1 C5 96.73(12)
C8 C7 P1 Fe1 -29.10(12)
C1 C2 P1 C7 179.97(13)
C3 C2 P1 C7 -52.40(13)
C1 C2 P1 C5 -71.01(14)
C3 C2 P1 C5 56.63(14)
C1 C2 P1 Fe1 67.69(14)
C3 C2 P1 Fe1 -164.68(10)
C4 C5 P1 C7 -167.29(13)
C6 C5 P1 C7 -44.05(15)
C4 C5 P1 C2 85.64(14)
C6 C5 P1 C2 -151.11(13)
C4 C5 P1 Fe1 -52.95(15)
C6 C5 P1 Fe1 70.29(14)
C9 C10 P2 C15 149.45(11)
C9 C10 P2 C12 -100.88(12)
C9 C10 P2 Fe1 24.21(12)
C14 C15 P2 C10 -175.01(15)
C16 C15 P2 C10 55.82(16)
C14 C15 P2 C12 76.09(16)
C16 C15 P2 C12 -53.07(16)
C14 C15 P2 Fe1 -61.30(16)
C16 C15 P2 Fe1 169.53(12)
C11 C12 P2 C10 44.99(15)
C13 C12 P2 C10 168.39(13)
C11 C12 P2 C15 152.29(13)
C13 C12 P2 C15 -84.30(14)
C11 C12 P2 Fe1 -69.79(14)
C13 C12 P2 Fe1 53.62(14)
